data_7101684
loop_
_publ_author_name
'Pritchard, Ruth'
'Kilner, Colin A'
'Halcrow, Malcolm A'

_publ_section_title
;
 Iron(II) complexes with a terpyridine embrace packing motif show
 remarkably consistent cooperative spin-transitions.
;
_journal_issue 6
_journal_name_full 'Chemical communications (Cambridge, England)'
_journal_page_first 577
_journal_page_last 579
_journal_paper_doi 10.1039/b613402e
_journal_year 2007
_chemical_formula_moiety 'C22 H14 Br4 Fe N10, 2[B F4]'
_chemical_formula_sum 'C22 H14 B2 Br4 F8 Fe N10'
_chemical_formula_weight 967.54
_chemical_name_common
;Bis(2,6-di(4-bromopyrazol-1-yl)pyridine)iron(ii)
ditetrafluoroborate
;
_chemical_name_systematic
;
Bis[2,6-di(4-bromopyrazol-1-yl)pyridine]iron(II) ditetrafluoroborate
;
_space_group_IT_number 114
_symmetry_cell_setting tetragonal
_symmetry_space_group_name_Hall 'P -4 2n'
_symmetry_space_group_name_H-M 'P -4 21 c'
_atom_sites_solution_hydrogens geom
_atom_sites_solution_primary direct
_atom_sites_solution_secondary difmap
_audit_creation_method SHELXL-97
_cell_angle_alpha 90.00
_cell_angle_beta 90.00
_cell_angle_gamma 90.00
_cell_formula_units_Z 2
_cell_length_a 9.7615(1)
_cell_length_b 9.7615(1)
_cell_length_c 17.2273(3)
_cell_measurement_reflns_used 35262
_cell_measurement_temperature 300(2)
_cell_measurement_theta_max 27.49
_cell_measurement_theta_min 3.15
_cell_volume 1641.54(4)
_computing_cell_refinement 'DENZO-SMN (Otwinowski & Minor, 1997)'
_computing_data_collection 'COLLECT (Nonius, 1999)'
_computing_data_reduction 'DENZO-SMN (Otwinowski & Minor, 1997)'
_computing_molecular_graphics 'ORTEX (McArdle, 1995)'
_computing_publication_material 'local program'
_computing_structure_refinement 'SHELXL-97 (Sheldrick, 1997)'
_computing_structure_solution 'SHELXS-97 (Sheldrick, 1990)'
_diffrn_ambient_temperature 300(2)
_diffrn_detector_area_resol_mean 9.091
_diffrn_measured_fraction_theta_full 0.997
_diffrn_measured_fraction_theta_max 0.997
_diffrn_measurement_device_type 'Nonius KappaCCD area detector diffractometer'
_diffrn_measurement_method '\w and \f scans'
_diffrn_radiation_monochromator graphite
_diffrn_radiation_source 'fine-focus sealed tube'
_diffrn_radiation_type MoK\a
_diffrn_radiation_wavelength 0.71073
_diffrn_reflns_av_R_equivalents 0.1043
_diffrn_reflns_av_sigmaI/netI 0.0254
_diffrn_reflns_limit_h_max 12
_diffrn_reflns_limit_h_min -12
_diffrn_reflns_limit_k_max 12
_diffrn_reflns_limit_k_min -12
_diffrn_reflns_limit_l_max 22
_diffrn_reflns_limit_l_min -22
_diffrn_reflns_number 35262
_diffrn_reflns_theta_full 27.49
_diffrn_reflns_theta_max 27.49
_diffrn_reflns_theta_min 3.15
_exptl_absorpt_coefficient_mu 5.406
_exptl_absorpt_correction_T_max 0.487
_exptl_absorpt_correction_T_min 0.316
_exptl_absorpt_correction_type multi-scan
_exptl_absorpt_process_details
;
Using multiple and symmetry-related data measurements via the program
SORTAV. See R.H. Blessing, Acta Cryst (1995), A51, 33-38
;
_exptl_crystal_colour Yellow
_exptl_crystal_density_diffrn 1.957
_exptl_crystal_density_method 'not measured'
_exptl_crystal_description 'Rectangular prism'
_exptl_crystal_F_000 928
_exptl_crystal_size_max 0.40
_exptl_crystal_size_mid 0.38
_exptl_crystal_size_min 0.16
_refine_diff_density_max 0.681
_refine_diff_density_min -0.424
_refine_diff_density_rms 0.061
_refine_ls_abs_structure_details 'Flack H D (1983), Acta Cryst. A39, 876-881'
_refine_ls_abs_structure_Flack 0.199(18)
_refine_ls_extinction_coef 0.0033(8)
_refine_ls_extinction_expression Fc^*^=kFc[1+0.001xFc^2^\l^3^/sin(2\q)]^-1/4^
_refine_ls_extinction_method SHELXL
_refine_ls_goodness_of_fit_ref 1.065
_refine_ls_hydrogen_treatment constr
_refine_ls_matrix_type full
_refine_ls_number_parameters 148
_refine_ls_number_reflns 1884
_refine_ls_number_restraints 30
_refine_ls_restrained_S_all 1.063
_refine_ls_R_factor_all 0.0423
_refine_ls_R_factor_gt 0.0360
_refine_ls_shift/su_max 0.001
_refine_ls_shift/su_mean 0.000
_refine_ls_structure_factor_coef Fsqd
_refine_ls_weighting_details 'calc w=1/[\s^2^(Fo^2^)+(0.0376P)^2^+1.6857P] where P=(Fo^2^+2Fc^2^)/3'
_refine_ls_weighting_scheme calc
_refine_ls_wR_factor_gt 0.0878
_refine_ls_wR_factor_ref 0.0916
_reflns_number_gt 1680
_reflns_number_total 1884
_reflns_threshold_expression >2sigma(I)
_cod_data_source_file b613402e.txt
_cod_data_source_block rp23
_cod_depositor_comments
;
The following automatic conversions were performed:
'_symmetry_cell_setting' value 'Tetragonal' changed to 'tetragonal'
according to '/home/saulius/struct/CIF-dictionaries/cif_core.dic'
dictionary named 'cif_core.dic' version 2.4.1 from 2010-06-29.

Automatic conversion script
Id: cif_fix_enum 1527 2010-12-29 10:47:43Z saulius 
;
_cod_database_code 7101684

loop_
_symmetry_equiv_pos_as_xyz
'x, y, z'
'y, -x, -z'
'-x, -y, z'
'-y, x, -z'
'x+1/2, -y+1/2, -z+1/2'
'-x+1/2, y+1/2, -z+1/2'
'-y+1/2, -x+1/2, z+1/2'
'y+1/2, x+1/2, z+1/2'

loop_
_atom_site_label
_atom_site_type_symbol
_atom_site_fract_x
_atom_site_fract_y
_atom_site_fract_z
_atom_site_U_iso_or_equiv
_atom_site_adp_type
_atom_site_occupancy
_atom_site_symmetry_multiplicity
_atom_site_calc_flag
_atom_site_refinement_flags
_atom_site_disorder_assembly
_atom_site_disorder_group
Fe1 Fe 0.0000 1.0000 1.0000 0.0411(3) Uani 1 4 d S . .
N2 N 0.0000 1.0000 0.8766(2) 0.0452(9) Uani 1 2 d S . .
C3 C 0.0449(4) 0.8912(4) 0.8369(2) 0.0487(9) Uani 1 1 d . . .
C4 C 0.0474(6) 0.8853(5) 0.7571(3) 0.0691(15) Uani 1 1 d . . .
H4 H 0.0799 0.8068 0.7302 0.083 Uiso 1 1 calc R . .
C5 C 0.0000 1.0000 0.7180(3) 0.079(2) Uani 1 2 d S . .
H5 H 0.0000 1.0000 0.6629 0.095 Uiso 1 2 calc SR . .
N6 N 0.0889(4) 0.7842(3) 0.88501(18) 0.0480(7) Uani 1 1 d . . .
N7 N 0.0720(3) 0.7975(3) 0.96384(18) 0.0447(7) Uani 1 1 d . . .
C8 C 0.1167(4) 0.6828(4) 0.9941(3) 0.0496(9) Uani 1 1 d . . .
H8 H 0.1175 0.6621 1.0480 0.060 Uiso 1 1 calc R . .
C9 C 0.1634(4) 0.5948(4) 0.9350(3) 0.0545(10) Uani 1 1 d . . .
C10 C 0.1444(5) 0.6613(4) 0.8672(3) 0.0581(11) Uani 1 1 d . . .
H10 H 0.1659 0.6283 0.8168 0.070 Uiso 1 1 calc R . .
Br11 Br 0.23906(6) 0.42164(5) 0.94837(4) 0.0826(2) Uani 1 1 d . . .
B12A B 0.0337(18) 0.4644(15) 0.6848(9) 0.074(6) Uiso 0.35 1 d PD . 1
F13A F -0.1072(17) 0.456(2) 0.6875(11) 0.161(9) Uiso 0.35 1 d PD . 1
F14A F 0.0831(16) 0.3898(12) 0.6229(6) 0.110(4) Uiso 0.35 1 d PD A 1
F15A F 0.0853(16) 0.4119(14) 0.7543(6) 0.098(3) Uiso 0.35 1 d PD . 1
F16A F 0.0764(18) 0.5958(11) 0.6730(7) 0.098(4) Uiso 0.35 1 d PD . 1
B12B B 0.085(4) 0.484(4) 0.680(2) 0.06(3) Uiso 0.05 1 d PD . 2
F13B F -0.010(6) 0.532(7) 0.627(3) 0.12(3) Uiso 0.05 1 d PD . 2
F14B F 0.150(4) 0.371(4) 0.648(2) 0.048(10) Uiso 0.05 1 d PD . 2
F15B F 0.024(5) 0.451(5) 0.749(2) 0.061(15) Uiso 0.05 1 d PD . 2
F16B F 0.183(5) 0.584(4) 0.691(3) 0.048(13) Uiso 0.05 1 d PD B 2
B12C B 0.060(3) 0.469(3) 0.7020(16) 0.062(17) Uiso 0.10 1 d PD . 3
F13C F -0.052(4) 0.512(4) 0.748(2) 0.12(2) Uiso 0.10 1 d PD . 3
F14C F 0.009(4) 0.398(3) 0.6391(16) 0.069(7) Uiso 0.10 1 d PD . 3
F15C F 0.137(4) 0.383(3) 0.7480(17) 0.095(12) Uiso 0.10 1 d PD . 3
F16C F 0.133(3) 0.583(2) 0.6808(11) 0.027(4) Uiso 0.10 1 d PD . 3

loop_
_atom_site_aniso_label
_atom_site_aniso_U_11
_atom_site_aniso_U_22
_atom_site_aniso_U_33
_atom_site_aniso_U_23
_atom_site_aniso_U_13
_atom_site_aniso_U_12
Fe1 0.0418(4) 0.0418(4) 0.0397(4) 0.000 0.000 0.000
N2 0.054(3) 0.039(2) 0.0429(19) 0.000 0.000 0.008(2)
C3 0.055(2) 0.040(2) 0.052(2) -0.0041(16) -0.0027(17) 0.0107(16)
C4 0.098(4) 0.061(3) 0.048(2) -0.008(2) 0.000(2) 0.027(3)
C5 0.122(7) 0.070(5) 0.045(3) 0.000 0.000 0.027(5)
N6 0.0586(19) 0.0395(16) 0.0460(16) -0.0018(13) -0.0049(15) 0.0053(15)
N7 0.0421(16) 0.0377(15) 0.0543(17) 0.0006(13) -0.0009(14) 0.0009(12)
C8 0.042(2) 0.044(2) 0.063(2) 0.0109(19) -0.0004(19) -0.0005(15)
C9 0.0423(19) 0.0352(17) 0.086(3) 0.006(2) -0.006(2) 0.0011(15)
C10 0.067(3) 0.037(2) 0.071(3) -0.0082(19) 0.001(2) 0.0081(19)
Br11 0.0736(3) 0.0434(2) 0.1309(5) 0.0221(3) 0.0085(3) 0.0160(2)

loop_
_atom_type_symbol
_atom_type_description
_atom_type_scat_dispersion_real
_atom_type_scat_dispersion_imag
_atom_type_scat_source
C C 0.0033 0.0016 'International Tables Vol C Tables 4.2.6.8 and 6.1.1.4'
H H 0.0000 0.0000 'International Tables Vol C Tables 4.2.6.8 and 6.1.1.4'
B B 0.0013 0.0007 'International Tables Vol C Tables 4.2.6.8 and 6.1.1.4'
Fe Fe 0.3463 0.8444 'International Tables Vol C Tables 4.2.6.8 and 6.1.1.4'
N N 0.0061 0.0033 'International Tables Vol C Tables 4.2.6.8 and 6.1.1.4'
F F 0.0171 0.0103 'International Tables Vol C Tables 4.2.6.8 and 6.1.1.4'
Br Br -0.2901 2.4595 'International Tables Vol C Tables 4.2.6.8 and 6.1.1.4'

loop_
_geom_angle_atom_site_label_1
_geom_angle_atom_site_label_2
_geom_angle_atom_site_label_3
_geom_angle
_geom_angle_site_symmetry_1
_geom_angle_site_symmetry_3
N2 Fe1 N2 180.00 2_467 .
N2 Fe1 N7 106.54(8) . 2_467
N2 Fe1 N7 73.46(8) . .
N7 Fe1 N7 94.65(5) 2_467 .
N7 Fe1 N7 146.92(16) . 3_575
C3 N2 C3 118.4(4) . 3_575
C3 N2 Fe1 120.8(2) . .
N2 C3 C4 123.4(4) . .
N2 C3 N6 112.9(3) . .
C4 C3 N6 123.7(4) . .
C3 C4 C5 116.4(4) . .
C4 C5 C4 121.9(6) 3_575 .
C10 N6 N7 110.9(3) . .
C10 N6 C3 130.6(3) . .
N7 N6 C3 118.5(3) . .
C8 N7 N6 105.8(3) . .
C8 N7 Fe1 140.0(3) . .
N6 N7 Fe1 113.9(2) . .
N7 C8 C9 110.0(4) . .
C10 C9 C8 106.7(4) . .
C10 C9 Br11 126.8(4) . .
C8 C9 Br11 126.4(3) . .
C9 C10 N6 106.6(4) . .
F16A B12A F14A 105.9(12) . .
F16A B12A F13A 111.5(13) . .
F14A B12A F13A 110.0(15) . .
F16A B12A F15A 111.3(14) . .
F14A B12A F15A 110.0(12) . .
F13A B12A F15A 108.1(13) . .
F15B B12B F14B 111.1(18) . .
F15B B12B F16B 110.2(18) . .
F14B B12B F16B 107.8(18) . .
F15B B12B F13B 110.8(18) . .
F14B B12B F13B 108.6(18) . .
F16B B12B F13B 108.4(18) . .
F16C B12C F15C 111.1(17) . .
F16C B12C F14C 112.9(18) . .
F15C B12C F14C 109.7(17) . .
F16C B12C F13C 108.2(17) . .
F15C B12C F13C 106.5(17) . .
F14C B12C F13C 108.1(17) . .

loop_
_geom_bond_atom_site_label_1
_geom_bond_atom_site_label_2
_geom_bond_distance
Fe1 N2 2.125(4)
Fe1 N7 2.188(3)
N2 C3 1.337(4)
C3 C4 1.376(6)
C3 N6 1.401(5)
C4 C5 1.385(5)
N6 C10 1.352(5)
N6 N7 1.374(5)
N7 C8 1.310(5)
C8 C9 1.408(6)
C9 C10 1.349(6)
C9 Br11 1.859(4)
B12A F16A 1.363(16)
B12A F14A 1.379(15)
B12A F13A 1.379(17)
B12A F15A 1.396(16)
B12B F15B 1.370(19)
B12B F14B 1.38(2)
B12B F16B 1.39(2)
B12B F13B 1.388(19)
B12C F16C 1.376(19)
B12C F15C 1.380(19)
B12C F14C 1.381(19)
B12C F13C 1.408(19)
